data_4003102
loop_
_publ_author_name
'Aulakh, Darpandeep'
'Islamoglu, Timur'
'Bagundes, Veronica F.'
'Varghese, Juby R.'
'Duell, Kyle'
'Joy, Monu'
'Teat, Simon J.'
'Farha, Omar K.'
'Wriedt, Mario'

_publ_section_title
;
 Rational Design of Pore Size and Functionality in a Series of
 Isoreticular Zwitterionic Metal--Organic Frameworks
;
_journal_issue 22
_journal_name_full 'Chemistry of Materials'
_journal_page_first 8332
_journal_paper_doi 10.1021/acs.chemmater.8b03885
_journal_volume 30
_journal_year 2018
_chemical_formula_sum 'C65.01 H30 Co3 F N5.44 O12'
_chemical_formula_weight 1275.02
_space_group_crystal_system cubic
_space_group_IT_number 217
_space_group_name_Hall 'I -4 2 3'
_space_group_name_H-M_alt 'I -4 3 m'
_atom_sites_solution_hydrogens geom
_audit_creation_method SHELXL-2018/3
_cell_angle_alpha 90
_cell_angle_beta 90
_cell_angle_gamma 90
_cell_formula_units_Z 8
_cell_length_a 32.340(4)
_cell_length_b 32.340(4)
_cell_length_c 32.340(4)
_cell_measurement_reflns_used 2853
_cell_measurement_temperature 170(2)
_cell_measurement_theta_max 25.02
_cell_measurement_theta_min 2.3
_cell_volume 33824(7)
_computing_cell_refinement 'Bruker SAINT'
_computing_data_collection 'Bruker APEX2'
_computing_data_reduction 'Bruker SAINT'
_computing_molecular_graphics 'Bruker SHELXTL'
_computing_publication_material 'Bruker SHELXTL'
_computing_structure_refinement 'SHELXL-2017/1 (Sheldrick, 2017)'
_computing_structure_solution 'SHELXT 2014/5 (Sheldrick, 2014)'
_diffrn_ambient_temperature 170(2)
_diffrn_measured_fraction_theta_full 0.998
_diffrn_measured_fraction_theta_max 0.998
_diffrn_measurement_device_type 'Bruker AXS Kappa Apex2 CCD diffractometer'
_diffrn_measurement_method '\w and \f scan'
_diffrn_radiation_type MoK\a
_diffrn_radiation_wavelength 0.71073
_diffrn_reflns_av_R_equivalents 0.1786
_diffrn_reflns_av_unetI/netI 0.1404
_diffrn_reflns_Laue_measured_fraction_full 0.998
_diffrn_reflns_Laue_measured_fraction_max 0.998
_diffrn_reflns_limit_h_max 36
_diffrn_reflns_limit_h_min -26
_diffrn_reflns_limit_k_max 35
_diffrn_reflns_limit_k_min -37
_diffrn_reflns_limit_l_max 18
_diffrn_reflns_limit_l_min -38
_diffrn_reflns_number 32396
_diffrn_reflns_point_group_measured_fraction_full 0.998
_diffrn_reflns_point_group_measured_fraction_max 0.998
_diffrn_reflns_theta_full 25.025
_diffrn_reflns_theta_max 25.025
_diffrn_reflns_theta_min 2.356
_diffrn_source 'Sealed tube'
_exptl_absorpt_coefficient_mu 0.316
_exptl_absorpt_correction_T_max 0.7457
_exptl_absorpt_correction_T_min 0.5525
_exptl_absorpt_correction_type multi-scan
_exptl_absorpt_process_details 'SADABS 2014/4'
_exptl_crystal_colour colourless
_exptl_crystal_density_diffrn 0.501
_exptl_crystal_description block
_exptl_crystal_F_000 5153
_refine_diff_density_max 0.246
_refine_diff_density_min -0.259
_refine_diff_density_rms 0.030
_refine_ls_abs_structure_details
;
 Refined as an inversion twin.
;
_refine_ls_abs_structure_Flack 0.08(4)
_refine_ls_extinction_method none
_refine_ls_goodness_of_fit_ref 0.951
_refine_ls_hydrogen_treatment constr
_refine_ls_matrix_type full
_refine_ls_number_parameters 203
_refine_ls_number_reflns 5404
_refine_ls_number_restraints 133
_refine_ls_restrained_S_all 0.950
_refine_ls_R_factor_all 0.1206
_refine_ls_R_factor_gt 0.0536
_refine_ls_shift/su_max 0.000
_refine_ls_shift/su_mean 0.000
_refine_ls_structure_factor_coef Fsqd
_refine_ls_weighting_details 'w=1/[\s^2^(Fo^2^)+(0.0445P)^2^] where P=(Fo^2^+2Fc^2^)/3'
_refine_ls_weighting_scheme calc
_refine_ls_wR_factor_gt 0.0961
_refine_ls_wR_factor_ref 0.1137
_reflns_Friedel_coverage 0.891
_reflns_Friedel_fraction_full 0.999
_reflns_Friedel_fraction_max 0.999
_reflns_number_gt 3185
_reflns_number_total 5404
_reflns_threshold_expression 'I > 2\s(I)'
_cod_data_source_file cm8b03885_si_003.cif
_cod_data_source_block shelx
_cod_original_cell_volume 33825(11)
_cod_database_code 4003102
_shelx_shelxl_version_number 2018/3
_shelx_space_group_comment
;
The symmetry employed for this shelxl refinement is uniquely defined
by the following loop, which should always be used as a source of
symmetry information in preference to the above space-group names.
They are only intended as comments.
;
_shelx_estimated_absorpt_t_min 0.57
_shelx_estimated_absorpt_t_max 0.81

loop_
_space_group_symop_operation_xyz
'x, y, z'
'-x, -y, z'
'-x, y, -z'
'x, -y, -z'
'z, x, y'
'z, -x, -y'
'-z, -x, y'
'-z, x, -y'
'y, z, x'
'-y, z, -x'
'y, -z, -x'
'-y, -z, x'
'y, x, z'
'-y, -x, z'
'y, -x, -z'
'-y, x, -z'
'x, z, y'
'-x, z, -y'
'-x, -z, y'
'x, -z, -y'
'z, y, x'
'z, -y, -x'
'-z, y, -x'
'-z, -y, x'
'x+1/2, y+1/2, z+1/2'
'-x+1/2, -y+1/2, z+1/2'
'-x+1/2, y+1/2, -z+1/2'
'x+1/2, -y+1/2, -z+1/2'
'z+1/2, x+1/2, y+1/2'
'z+1/2, -x+1/2, -y+1/2'
'-z+1/2, -x+1/2, y+1/2'
'-z+1/2, x+1/2, -y+1/2'
'y+1/2, z+1/2, x+1/2'
'-y+1/2, z+1/2, -x+1/2'
'y+1/2, -z+1/2, -x+1/2'
'-y+1/2, -z+1/2, x+1/2'
'y+1/2, x+1/2, z+1/2'
'-y+1/2, -x+1/2, z+1/2'
'y+1/2, -x+1/2, -z+1/2'
'-y+1/2, x+1/2, -z+1/2'
'x+1/2, z+1/2, y+1/2'
'-x+1/2, z+1/2, -y+1/2'
'-x+1/2, -z+1/2, y+1/2'
'x+1/2, -z+1/2, -y+1/2'
'z+1/2, y+1/2, x+1/2'
'z+1/2, -y+1/2, -x+1/2'
'-z+1/2, y+1/2, -x+1/2'
'-z+1/2, -y+1/2, x+1/2'

loop_
_atom_site_label
_atom_site_type_symbol
_atom_site_fract_x
_atom_site_fract_y
_atom_site_fract_z
_atom_site_U_iso_or_equiv
_atom_site_adp_type
_atom_site_occupancy
_atom_site_site_symmetry_order
_atom_site_calc_flag
_atom_site_refinement_flags_posn
_atom_site_refinement_flags_adp
_atom_site_refinement_flags_occupancy
_atom_site_disorder_assembly
_atom_site_disorder_group
Co1 Co -0.34401(2) -0.34401(2) -0.57930(3) 0.0302(3) Uani 1 2 d S T P . .
F1 F -0.36872(10) -0.36872(10) -0.63128(10) 0.0246(15) Uani 1 6 d S T P . .
N1 N -0.18410(16) 0.0271(2) -0.81590(16) 0.0470(18) Uani 1 2 d S T P . .
C1 C -0.2128(2) 0.0339(3) -0.7872(2) 0.082(3) Uani 1 2 d DS T P . .
H1 H -0.220499 0.061228 -0.779501 0.099 Uiso 1 2 calc R U P . .
C2 C -0.2321(3) -0.0020(4) -0.7679(3) 0.124(5) Uani 1 2 d DS T P . .
H2 H -0.252602 0.002817 -0.747398 0.148 Uiso 1 2 calc R U P . .
C3 C -0.2232(3) -0.0397(4) -0.7768(3) 0.102(5) Uani 1 2 d S T P . .
C4 C -0.1936(3) -0.0444(4) -0.8064(3) 0.120(5) Uani 1 2 d DS T P . .
H4 H -0.185890 -0.071704 -0.814110 0.144 Uiso 1 2 calc R U P . .
C5 C -0.1743(3) -0.0115(3) -0.8257(3) 0.085(3) Uani 1 2 d DS T P . .
H5 H -0.153792 -0.016592 -0.846208 0.102 Uiso 1 2 calc R U P A .
N2 N -0.2873(19) -0.1378(7) -0.722(2) 0.168(16) Uani 0.41(3) 1 d . U . A -1
C8' C -0.3040(8) -0.1109(9) -0.7363(9) 0.168(11) Uani 0.51 1 d D U P B 2
C7' C -0.2862(8) -0.0726(9) -0.7563(8) 0.162(9) Uani 0.64 1 d D U P B 2
C6 C -0.241(3) -0.0702(10) -0.752(4) 0.172(16) Uani 0.33(3) 1 d . U . A -1
C10 C -0.2334(7) -0.1137(10) -0.7666(7) 0.155(13) Uani 0.50(3) 2 d DS TU . C 2
C9 C -0.2524(12) -0.1491(13) -0.7476(12) 0.17(3) Uani 0.46(7) 2 d DS TU . C 2
C11' C -0.2967(12) -0.1788(11) -0.7033(12) 0.114(18) Uiso 0.62(11) 2 d S . . D 2
C12' C -0.2788(6) -0.1940(6) -0.6670(7) 0.095(6) Uiso 0.46 1 d . . P D 2
H12' H -0.253773 -0.183456 -0.655763 0.114 Uiso 0.46 1 calc R U P D 2
C13' C -0.3015(5) -0.2264(5) -0.6488(5) 0.094(5) Uiso 0.53 1 d . . P D 2
H13' H -0.287390 -0.243332 -0.629397 0.113 Uiso 0.53 1 calc R U P D 2
C14 C -0.3434(2) -0.2358(2) -0.6566(2) 0.081(3) Uani 1 2 d S T P . .
C15 C -0.36363(19) -0.2718(2) -0.63637(19) 0.047(2) Uani 1 2 d S T P D .
C16 C -0.43692(15) -0.3362(3) -0.56308(15) 0.045(2) Uani 1 2 d S T P E .
C17 C -0.46957(17) -0.3340(3) -0.53043(17) 0.054(3) Uani 1 2 d DS T P . .
O2 O -0.40002(10) -0.33755(13) -0.55082(10) 0.0556(12) Uani 1 1 d . . . . .
O1 O -0.34669(14) -0.28483(10) -0.60492(11) 0.0597(12) Uani 1 1 d . . . . .
C7 C -0.2781(13) -0.0636(19) -0.7219(13) 0.170(15) Uani 0.44 2 d DS TU P A 1
C10' C -0.2189(16) -0.0992(14) -0.7271(18) 0.155(13) Uani 0.27(2) 1 d D U . A 1
C9' C -0.234(3) -0.1422(18) -0.716(5) 0.15(2) Uani 0.13(3) 1 d D U . A 1
C8 C -0.2954(16) -0.098(2) -0.7046(16) 0.162(17) Uani 0.25 2 d DS TU P A 1
C18 C -0.5094(7) -0.3265(10) -0.5405(9) 0.065(9) Uani 0.55 1 d D . P E 1
H18 H -0.516724 -0.321236 -0.568462 0.078 Uiso 0.55 1 calc R U P E 1
C18' C -0.4596(12) -0.3429(13) -0.4884(7) 0.065(9) Uani 0.45 1 d D . P E 2
H18' H -0.431781 -0.348919 -0.481067 0.078 Uiso 0.45 1 calc R U P E 2
C12 C -0.2922(5) -0.1803(4) -0.6520(5) 0.083(5) Uiso 0.54 1 d . . P A 1
H12 H -0.267033 -0.169084 -0.641910 0.099 Uiso 0.54 1 calc R U P A 1
C13 C -0.3143(5) -0.2123(5) -0.6320(5) 0.072(5) Uiso 0.47 1 d . . P A 1
H13 H -0.310157 -0.218145 -0.603525 0.086 Uiso 0.47 1 calc R U P A 1
C11 C -0.3117(10) -0.1670(10) -0.6883(10) 0.107(16) Uiso 0.64(11) 2 d S . . A 1

loop_
_atom_site_aniso_label
_atom_site_aniso_U_11
_atom_site_aniso_U_22
_atom_site_aniso_U_33
_atom_site_aniso_U_23
_atom_site_aniso_U_13
_atom_site_aniso_U_12
Co1 0.0311(4) 0.0311(4) 0.0285(5) 0.0020(3) 0.0020(3) -0.0033(6)
F1 0.0246(15) 0.0246(15) 0.0246(15) 0.0013(18) 0.0013(18) -0.0013(18)
N1 0.056(3) 0.028(4) 0.056(3) 0.008(3) 0.006(4) -0.008(3)
C1 0.083(5) 0.081(8) 0.083(5) 0.022(4) 0.027(7) -0.022(4)
C2 0.137(8) 0.098(10) 0.137(8) 0.032(6) 0.052(10) -0.032(6)
C3 0.134(7) 0.039(7) 0.134(7) 0.034(6) 0.008(9) -0.034(6)
C4 0.154(8) 0.053(8) 0.154(8) 0.031(6) 0.022(10) -0.031(6)
C5 0.101(6) 0.051(7) 0.101(6) 0.005(5) -0.023(7) -0.005(5)
N2 0.16(3) 0.139(17) 0.21(3) 0.10(2) 0.00(3) -0.082(19)
C8' 0.150(17) 0.18(2) 0.18(2) 0.12(2) 0.023(19) -0.053(16)
C7' 0.116(13) 0.153(17) 0.22(2) 0.084(19) 0.022(19) -0.035(14)
C6 0.16(3) 0.15(2) 0.21(3) 0.10(3) 0.01(3) -0.06(2)
C10 0.183(17) 0.098(13) 0.183(17) 0.027(10) 0.11(2) -0.027(10)
C9 0.18(4) 0.16(3) 0.18(4) 0.076(19) 0.03(4) -0.076(19)
C14 0.098(5) 0.048(5) 0.098(5) 0.035(5) -0.050(8) -0.035(5)
C15 0.055(4) 0.030(5) 0.055(4) 0.015(3) -0.004(5) -0.015(3)
C16 0.036(3) 0.062(6) 0.036(3) -0.003(3) 0.020(4) 0.003(3)
C17 0.034(3) 0.094(8) 0.034(3) -0.007(3) 0.011(4) 0.007(3)
O2 0.023(2) 0.104(3) 0.039(2) -0.018(2) 0.0092(18) -0.005(2)
O1 0.090(3) 0.034(2) 0.056(2) 0.013(2) -0.017(3) -0.018(2)
C7 0.18(2) 0.15(2) 0.18(2) 0.040(16) 0.05(3) -0.040(16)
C10' 0.183(14) 0.098(17) 0.183(14) 0.027(13) 0.107(10) -0.027(13)
C9' 0.17(4) 0.12(3) 0.17(4) 0.06(3) 0.07(4) -0.04(3)
C8 0.16(2) 0.17(3) 0.16(2) 0.043(17) 0.07(3) -0.043(17)
C18 0.048(9) 0.12(3) 0.025(8) -0.004(10) 0.009(3) -0.009(10)
C18' 0.048(9) 0.12(3) 0.025(8) -0.004(10) 0.009(3) -0.009(10)

loop_
_atom_type_symbol
_atom_type_description
_atom_type_scat_dispersion_real
_atom_type_scat_dispersion_imag
_atom_type_scat_source
C C 0.0033 0.0016 'International Tables Vol C Tables 4.2.6.8 and 6.1.1.4'
H H 0.0000 0.0000 'International Tables Vol C Tables 4.2.6.8 and 6.1.1.4'
Co Co 0.3494 0.9721 'International Tables Vol C Tables 4.2.6.8 and 6.1.1.4'
F F 0.0171 0.0103 'International Tables Vol C Tables 4.2.6.8 and 6.1.1.4'
N N 0.0061 0.0033 'International Tables Vol C Tables 4.2.6.8 and 6.1.1.4'
O O 0.0106 0.0060 'International Tables Vol C Tables 4.2.6.8 and 6.1.1.4'

loop_
_geom_angle_atom_site_label_1
_geom_angle_atom_site_label_2
_geom_angle_atom_site_label_3
_geom_angle
_geom_angle_site_symmetry_1
_geom_angle_site_symmetry_3
F1 Co1 O2 93.71(16) . 13
F1 Co1 O2 93.71(16) . .
O2 Co1 O2 88.7(2) 13 .
F1 Co1 O1 90.91(16) . 13
O2 Co1 O1 92.78(17) 13 13
O2 Co1 O1 175.04(16) . 13
F1 Co1 O1 90.91(16) . .
O2 Co1 O1 175.04(16) 13 .
O2 Co1 O1 92.77(17) . .
O1 Co1 O1 85.3(2) 13 .
F1 Co1 N1 176.6(3) . 30_544
O2 Co1 N1 88.69(18) 13 30_544
O2 Co1 N1 88.69(18) . 30_544
O1 Co1 N1 86.63(18) 13 30_544
O1 Co1 N1 86.63(18) . 30_544
Co1 F1 Co1 119.945(14) . 11_544
Co1 F1 Co1 119.945(14) . 8_454
Co1 F1 Co1 119.945(14) 11_544 8_454
C5 N1 C1 119.4(8) . .
C5 N1 Co1 122.9(7) . 36_444
C1 N1 Co1 117.7(6) . 36_444
N1 C1 C2 117.6(10) . .
C3 C2 C1 124.4(13) . .
C2 C3 C4 114.9(12) . .
C2 C3 C6 116(2) . .
C4 C3 C6 128.2(19) . .
C3 C4 C5 123.2(12) . .
N1 C5 C4 120.4(11) . .
C8 N2 C11 99(4) . .
C8 N2 C9' 102(6) . .
C11 N2 C9' 111(5) . .
C3 C6 C10' 125(7) . .
C3 C6 C7 126(4) . .
C10' C6 C7 98(6) . .
C12' C11' C12' 125(3) 23_454 .
C11' C12' C13' 113(2) . .
C12' C13' C14 125.9(16) . .
C13' C14 C13' 107.4(17) 23_454 .
C13' C14 C13 33.2(7) 23_454 23_454
C13' C14 C13 122.0(10) . 23_454
C13 C14 C13 116.0(13) . 23_454
C13' C14 C15 120.9(8) 23_454 .
C13' C14 C15 120.9(8) . .
C13 C14 C15 117.1(7) . .
C13 C14 C15 117.1(7) 23_454 .
O1 C15 O1 128.2(8) . 23_454
O1 C15 C14 115.9(4) . .
O1 C15 C14 115.9(4) 23_454 .
O2 C16 O2 126.6(7) . 23_454
O2 C16 C17 116.7(3) . .
O2 C16 C17 116.7(3) 23_454 .
C18 C17 C18 115(3) 23_454 .
C18 C17 C18' 118.8(9) 23_454 23_454
C18 C17 C18' 22(3) . 23_454
C18 C17 C16 120.8(14) 23_454 .
C18 C17 C16 120.8(14) . .
C18' C17 C16 120.2(17) . .
C18' C17 C16 120.2(17) 23_454 .
C16 O2 Co1 134.6(4) . .
C15 O1 Co1 131.4(4) . .
C7 C7 C8 80(10) 23_454 .
C7 C7 C6 102(10) 23_454 .
C8 C7 C6 117(5) . .
C6 C10' C9' 125(7) . .
C10' C9' N2 102(5) . .
C7 C8 C7 0(7) 23_454 .
C7 C8 N2 120(5) 23_454 .
C7 C8 N2 120(5) . .
C17 C18 C18 120.3(14) . 21
C18' C18' C17 120.9(17) 21 .
C11 C12 C13 112.5(16) . .
C12 C13 C14 117.4(13) . .
C12 C11 C12 131(2) 23_454 .
C12 C11 N2 106(3) 23_454 .
C12 C11 N2 121(4) . .

loop_
_geom_bond_atom_site_label_1
_geom_bond_atom_site_label_2
_geom_bond_distance
_geom_bond_site_symmetry_2
Co1 F1 2.0258(9) .
Co1 O2 2.043(3) 13
Co1 O2 2.043(3) .
Co1 O1 2.087(3) 13
Co1 O1 2.087(3) .
Co1 N1 2.123(6) 30_544
N1 C5 1.326(10) .
N1 C1 1.333(11) .
C1 C2 1.457(12) .
C2 C3 1.284(15) .
C3 C4 1.364(15) .
C3 C6 1.41(4) .
C4 C5 1.385(13) .
N2 C8 1.42(8) .
N2 C11 1.64(4) .
N2 C9' 1.75(13) .
C8' C7' 1.51(2) .
C8' C8' 1.84(6) 23_454
C7' C7' 1.94(5) 23_454
C6 C10' 1.43(11) .
C6 C7 1.54(7) .
C10 C9 1.44(3) .
C11' C12' 1.40(2) 23_454
C11' C12' 1.40(2) .
C12' C13' 1.41(2) .
C13' C14 1.411(15) .
C14 C13 1.449(16) .
C14 C13 1.449(16) 23_454
C14 C15 1.487(11) .
C15 O1 1.230(4) .
C15 O1 1.230(4) 23_454
C16 O2 1.258(4) .
C16 O2 1.258(4) 23_454
C16 C17 1.495(10) .
C17 C18 1.351(19) 23_454
C17 C18 1.352(19) .
C17 C18' 1.427(18) .
C17 C18' 1.427(19) 23_454
C7 C7 0.00(8) 23_454
C7 C8 1.38(3) .
C10' C9' 1.52(3) .
C18 C18 1.42(6) 21
C18' C18' 1.32(8) 21
C12 C11 1.401(19) .
C12 C13 1.412(18) .

loop_
_geom_torsion_atom_site_label_1
_geom_torsion_atom_site_label_2
_geom_torsion_atom_site_label_3
_geom_torsion_atom_site_label_4
_geom_torsion
_geom_torsion_site_symmetry_1
_geom_torsion_site_symmetry_4
C5 N1 C1 C2 0.000(2) . .
Co1 N1 C1 C2 180.000(1) 36_444 .
N1 C1 C2 C3 0.000(3) . .
C1 C2 C3 C4 0.000(5) . .
C1 C2 C3 C6 173(7) . .
C2 C3 C4 C5 0.000(5) . .
C6 C3 C4 C5 -172(8) . .
C1 N1 C5 C4 0.000(3) . .
Co1 N1 C5 C4 180.000(3) 36_444 .
C3 C4 C5 N1 0.000(3) . .
C8' C8' C7' C7' 0.005(4) 23_454 23_454
C2 C3 C6 C10' -119(6) . .
C4 C3 C6 C10' 53(13) . .
C2 C3 C6 C7 15(14) . .
C4 C3 C6 C7 -173(6) . .
C12' C11' C12' C13' -1(6) 23_454 .
C11' C12' C13' C14 -19(4) . .
C12' C13' C14 C13' 33(3) . 23_454
C12' C13' C14 C15 178.0(15) . .
C13' C14 C15 O1 159.7(12) 23_454 .
C13' C14 C15 O1 19.9(16) . .
C13 C14 C15 O1 -18.0(14) . .
C13 C14 C15 O1 -162.4(10) 23_454 .
C13' C14 C15 O1 -19.9(16) 23_454 23_454
C13' C14 C15 O1 -159.7(12) . 23_454
C13 C14 C15 O1 162.4(10) . 23_454
C13 C14 C15 O1 18.0(14) 23_454 23_454
O2 C16 C17 C18 11(2) . 23_454
O2 C16 C17 C18 -170.5(18) 23_454 23_454
O2 C16 C17 C18 170.5(18) . .
O2 C16 C17 C18 -11(2) 23_454 .
O2 C16 C17 C18' -14(2) . .
O2 C16 C17 C18' 164(2) 23_454 .
O2 C16 C17 C18' -164(2) . 23_454
O2 C16 C17 C18' 14(2) 23_454 23_454
O2 C16 O2 Co1 -2.4(16) 23_454 .
C17 C16 O2 Co1 175.8(5) . .
O1 C15 O1 Co1 29.5(14) 23_454 .
C14 C15 O1 Co1 -150.1(6) . .
C3 C6 C7 C7 -105(11) . 23_454
C10' C6 C7 C7 39(6) . 23_454
C3 C6 C7 C8 171(9) . .
C10' C6 C7 C8 -46(8) . .
C3 C6 C10' C9' -151(8) . .
C7 C6 C10' C9' 65(10) . .
C6 C10' C9' N2 -22(12) . .
C8 N2 C9' C10' -42(9) . .
C11 N2 C9' C10' -147(7) . .
C6 C7 C8 C7 99(100) . 23_454
C7 C7 C8 N2 -116(20) 23_454 .
C6 C7 C8 N2 -17(8) . .
C11 N2 C8 C7 175.9(18) . 23_454
C9' N2 C8 C7 62(6) . 23_454
C11 N2 C8 C7 175.9(18) . .
C9' N2 C8 C7 62(6) . .
C18 C17 C18 C18 -23(3) 23_454 21
C16 C17 C18 C18 176.8(6) . 21
C18' C17 C18' C18' -25(4) 23_454 21
C16 C17 C18' C18' -176.8(6) . 21
C11 C12 C13 C14 21(3) . .
C13 C14 C13 C12 -41(2) 23_454 .
C15 C14 C13 C12 174.7(12) . .
C13 C12 C11 C12 -1(6) . 23_454
C13 C12 C11 N2 -166(3) . .
C8 N2 C11 C12 106(5) . 23_454
C9' N2 C11 C12 -148(6) . 23_454
C8 N2 C11 C12 -86(5) . .
C9' N2 C11 C12 21(7) . .
